data_7106320
loop_
_publ_author_name
'Koji Tsukamoto'
'Yuka Shinohara'
'Shogo Iwasaki'
'Hatsuo Maeda'

_publ_section_title
;
 A coumarin-based fluorescent probe for Hg2+ and Ag+ with an
 N'-acetylthioureido group as a fluorescence switch
;
_journal_name_full Chem.Commun.
_journal_page_first 5073
_journal_paper_doi 10.1039/c1cc10933b
_journal_volume 47
_journal_year 2011
_chemical_formula_moiety 'C13 H12 N2 O4 S, H2 O'
_chemical_formula_sum 'C13 H14 N2 O5 S'
_chemical_formula_weight 310.33
_chemical_name_systematic
;
?
;
_space_group_IT_number 2
_symmetry_cell_setting triclinic
_symmetry_space_group_name_Hall '-P 1'
_symmetry_space_group_name_H-M 'P -1'
_atom_sites_solution_hydrogens geom
_atom_sites_solution_primary direct
_atom_sites_solution_secondary difmap
_audit_creation_method SHELXL-97
_cell_angle_alpha 92.042(1)
_cell_angle_beta 106.960(1)
_cell_angle_gamma 94.588(1)
_cell_formula_units_Z 2
_cell_length_a 7.4591(1)
_cell_length_b 9.1454(2)
_cell_length_c 11.2359(2)
_cell_measurement_reflns_used 8045
_cell_measurement_temperature 296(2)
_cell_measurement_theta_max 136.47
_cell_measurement_theta_min 8.24
_cell_volume 729.39(2)
_computing_cell_refinement PROCESS-AUTO
_computing_data_collection 'PROCESS-AUTO (Rigaku, 2003)'
_computing_data_reduction 'CrystalStructure (Rigaku/MSC, 2004)'
_computing_molecular_graphics 'ORTEPIII (Johnson et al., 1996)'
_computing_publication_material SHELXL-97
_computing_structure_refinement 'SHELXL-97 (Sheldrick, 1997)'
_computing_structure_solution 'SIR97 (Altomare et al., 1999)'
_diffrn_ambient_temperature 296(2)
_diffrn_measured_fraction_theta_full 0.980
_diffrn_measured_fraction_theta_max 0.980
_diffrn_measurement_device_type 'Rigaku R-AXIS RAPID'
_diffrn_measurement_method \w
_diffrn_radiation_monochromator graphite
_diffrn_radiation_source 'fine-focus sealed tube'
_diffrn_radiation_type CuK\a
_diffrn_radiation_wavelength 1.54178
_diffrn_reflns_av_R_equivalents 0.0397
_diffrn_reflns_av_sigmaI/netI 0.0273
_diffrn_reflns_limit_h_max 8
_diffrn_reflns_limit_h_min -8
_diffrn_reflns_limit_k_max 10
_diffrn_reflns_limit_k_min -11
_diffrn_reflns_limit_l_max 13
_diffrn_reflns_limit_l_min -13
_diffrn_reflns_number 8353
_diffrn_reflns_theta_full 68.23
_diffrn_reflns_theta_max 68.23
_diffrn_reflns_theta_min 4.12
_exptl_absorpt_coefficient_mu 2.197
_exptl_absorpt_correction_T_max 0.622
_exptl_absorpt_correction_T_min 0.452
_exptl_absorpt_correction_type numerical
_exptl_absorpt_process_details '(NUMABS; Higashi, 1998)'
_exptl_crystal_colour yellow
_exptl_crystal_density_diffrn 1.413
_exptl_crystal_density_method 'not measured'
_exptl_crystal_description prism
_exptl_crystal_F_000 324
_exptl_crystal_size_max 0.40
_exptl_crystal_size_mid 0.40
_exptl_crystal_size_min 0.25
_refine_diff_density_max 0.265
_refine_diff_density_min -0.259
_refine_diff_density_rms 0.066
_refine_ls_extinction_method none
_refine_ls_goodness_of_fit_ref 1.013
_refine_ls_hydrogen_treatment mixed
_refine_ls_matrix_type full
_refine_ls_number_parameters 201
_refine_ls_number_reflns 2599
_refine_ls_number_restraints 1
_refine_ls_restrained_S_all 1.013
_refine_ls_R_factor_all 0.0458
_refine_ls_R_factor_gt 0.0436
_refine_ls_shift/su_max 0.000
_refine_ls_shift/su_mean 0.000
_refine_ls_structure_factor_coef Fsqd
_refine_ls_weighting_details 'calc w=1/[\s^2^(Fo^2^)+(0.0924P)^2^+0.1014P] where P=(Fo^2^+2Fc^2^)/3'
_refine_ls_weighting_scheme calc
_refine_ls_wR_factor_gt 0.1278
_refine_ls_wR_factor_ref 0.1308
_reflns_number_gt 2359
_reflns_number_total 2599
_reflns_threshold_expression >2sigma(I)
_cod_data_source_file c1cc10933b.txt
_cod_data_source_block meac6
_cod_database_code 7106320

loop_
_symmetry_equiv_pos_as_xyz
'x, y, z'
'-x, -y, -z'

loop_
_atom_site_label
_atom_site_type_symbol
_atom_site_fract_x
_atom_site_fract_y
_atom_site_fract_z
_atom_site_U_iso_or_equiv
_atom_site_adp_type
_atom_site_occupancy
_atom_site_symmetry_multiplicity
_atom_site_calc_flag
_atom_site_refinement_flags
_atom_site_disorder_assembly
_atom_site_disorder_group
S1 S -0.12399(6) 0.21495(5) -0.00529(4) 0.0571(2) Uani 1 1 d . . .
O1 O 0.22304(17) 0.30331(13) 0.38102(11) 0.0536(3) Uani 1 1 d . . .
O2 O 0.2019(2) 0.09308(14) 0.27438(13) 0.0672(4) Uani 1 1 d . . .
O3 O 0.2846(3) 0.74329(17) 0.63181(14) 0.0793(5) Uani 1 1 d . . .
H3O H 0.2510 0.6853 0.6769 0.119 Uiso 1 1 calc R . .
O4 O 0.3006(3) 0.29688(18) -0.17928(17) 0.0866(5) Uani 1 1 d . . .
O5 O 0.8166(3) 0.4266(2) 0.21106(19) 0.0941(6) Uani 1 1 d D . .
H5A H 0.843(5) 0.382(4) 0.158(3) 0.141 Uiso 1 1 d D . .
H5B H 0.768(6) 0.494(4) 0.177(3) 0.141 Uiso 1 1 d D . .
N1 N 0.2489(2) 0.22896(17) 0.06276(13) 0.0533(4) Uani 1 1 d . . .
N2 N 0.0931(2) 0.12712(16) -0.13709(13) 0.0516(4) Uani 1 1 d . . .
H2N H -0.004(3) 0.062(2) -0.173(2) 0.062 Uiso 1 1 d . . .
C1 C 0.2235(2) 0.22589(19) 0.27529(16) 0.0519(4) Uani 1 1 d . . .
C2 C 0.2522(2) 0.3105(2) 0.17450(15) 0.0502(4) Uani 1 1 d . . .
C3 C 0.2930(2) 0.4570(2) 0.18909(15) 0.0514(4) Uani 1 1 d . . .
H3 H 0.3192 0.5080 0.1251 0.062 Uiso 1 1 calc R . .
C4 C 0.2962(2) 0.53490(19) 0.30199(15) 0.0497(4) Uani 1 1 d . . .
C5 C 0.3330(3) 0.6883(2) 0.32475(17) 0.0590(5) Uani 1 1 d . . .
H5 H 0.3610 0.7452 0.2643 0.071 Uiso 1 1 calc R . .
C6 C 0.3281(3) 0.7546(2) 0.43414(18) 0.0619(5) Uani 1 1 d . . .
H6 H 0.3530 0.8561 0.4479 0.074 Uiso 1 1 calc R . .
C7 C 0.2858(3) 0.6711(2) 0.52568(17) 0.0575(4) Uani 1 1 d . . .
C8 C 0.2493(2) 0.5190(2) 0.50666(16) 0.0535(4) Uani 1 1 d . . .
H8 H 0.2211 0.4626 0.5672 0.064 Uiso 1 1 calc R . .
C9 C 0.2560(2) 0.45446(18) 0.39574(15) 0.0470(4) Uani 1 1 d . . .
C10 C 0.0851(2) 0.19305(17) -0.02484(14) 0.0462(4) Uani 1 1 d . . .
C11 C 0.1926(3) 0.1850(2) -0.21177(18) 0.0617(5) Uani 1 1 d . . .
C12 C 0.1613(4) 0.1004(3) -0.3335(2) 0.0828(7) Uani 1 1 d . . .
H12A H 0.1829 0.1657 -0.3940 0.124 Uiso 1 1 calc R . .
H12B H 0.0341 0.0556 -0.3619 0.124 Uiso 1 1 calc R . .
H12C H 0.2468 0.0255 -0.3230 0.124 Uiso 1 1 calc R . .
C13 C 0.4259(3) 0.1701(3) 0.0627(2) 0.0788(7) Uani 1 1 d . . .
H13A H 0.4005 0.0899 0.0008 0.118 Uiso 1 1 calc R . .
H13B H 0.4848 0.1358 0.1433 0.118 Uiso 1 1 calc R . .
H13C H 0.5083 0.2459 0.0440 0.118 Uiso 1 1 calc R . .

loop_
_atom_site_aniso_label
_atom_site_aniso_U_11
_atom_site_aniso_U_22
_atom_site_aniso_U_33
_atom_site_aniso_U_23
_atom_site_aniso_U_13
_atom_site_aniso_U_12
S1 0.0486(3) 0.0736(4) 0.0500(3) -0.0068(2) 0.0161(2) 0.0103(2)
O1 0.0622(7) 0.0484(7) 0.0492(6) -0.0041(5) 0.0173(5) -0.0006(5)
O2 0.0836(9) 0.0487(7) 0.0638(8) -0.0061(6) 0.0161(7) 0.0001(6)
O3 0.1100(12) 0.0655(9) 0.0607(8) -0.0198(7) 0.0264(8) 0.0047(8)
O4 0.1079(12) 0.0681(9) 0.0997(12) -0.0025(8) 0.0622(10) -0.0141(8)
O5 0.1193(15) 0.0883(13) 0.0906(12) -0.0140(9) 0.0579(12) 0.0102(10)
N1 0.0472(8) 0.0597(9) 0.0536(8) -0.0115(6) 0.0173(6) 0.0070(6)
N2 0.0610(8) 0.0507(8) 0.0465(7) -0.0054(6) 0.0234(6) 0.0014(6)
C1 0.0496(9) 0.0513(10) 0.0506(9) -0.0067(7) 0.0101(7) 0.0018(7)
C2 0.0452(8) 0.0555(10) 0.0485(8) -0.0073(7) 0.0127(7) 0.0053(7)
C3 0.0497(9) 0.0559(10) 0.0477(8) -0.0022(7) 0.0142(7) 0.0029(7)
C4 0.0466(8) 0.0516(9) 0.0472(8) -0.0032(7) 0.0093(7) 0.0031(7)
C5 0.0659(11) 0.0519(10) 0.0533(9) 0.0010(8) 0.0100(8) 0.0005(8)
C6 0.0689(11) 0.0477(9) 0.0606(10) -0.0064(8) 0.0077(9) 0.0034(8)
C7 0.0569(10) 0.0595(11) 0.0508(9) -0.0123(8) 0.0085(8) 0.0087(8)
C8 0.0523(9) 0.0588(10) 0.0475(8) -0.0050(7) 0.0132(7) 0.0033(7)
C9 0.0412(8) 0.0478(9) 0.0480(8) -0.0052(7) 0.0086(6) 0.0023(6)
C10 0.0536(9) 0.0432(8) 0.0443(8) -0.0008(6) 0.0188(7) 0.0042(6)
C11 0.0756(12) 0.0569(11) 0.0633(11) 0.0027(8) 0.0370(9) 0.0076(9)
C12 0.1085(18) 0.0906(16) 0.0642(12) -0.0041(11) 0.0502(12) 0.0085(13)
C13 0.0529(11) 0.0992(17) 0.0824(14) -0.0270(12) 0.0175(10) 0.0199(10)

loop_
_atom_type_symbol
_atom_type_description
_atom_type_scat_dispersion_real
_atom_type_scat_dispersion_imag
_atom_type_scat_source
C C 0.0181 0.0091 'International Tables Vol C Tables 4.2.6.8 and 6.1.1.4'
H H 0.0000 0.0000 'International Tables Vol C Tables 4.2.6.8 and 6.1.1.4'
N N 0.0311 0.0180 'International Tables Vol C Tables 4.2.6.8 and 6.1.1.4'
O O 0.0492 0.0322 'International Tables Vol C Tables 4.2.6.8 and 6.1.1.4'
S S 0.3331 0.5567 'International Tables Vol C Tables 4.2.6.8 and 6.1.1.4'

loop_
_geom_angle_atom_site_label_1
_geom_angle_atom_site_label_2
_geom_angle_atom_site_label_3
_geom_angle
_geom_angle_site_symmetry_1
_geom_angle_site_symmetry_3
_geom_angle_publ_flag
C1 O1 C9 122.61(13) . . ?
C7 O3 H3O 109.5 . . ?
H5A O5 H5B 103(4) . . ?
C10 N1 C2 119.58(14) . . ?
C10 N1 C13 124.00(15) . . ?
C2 N1 C13 115.64(14) . . ?
C11 N2 C10 125.53(15) . . ?
C11 N2 H2N 116.8(14) . . ?
C10 N2 H2N 113.8(14) . . ?
O2 C1 O1 117.23(16) . . ?
O2 C1 C2 125.99(16) . . ?
O1 C1 C2 116.77(15) . . ?
C3 C2 N1 121.88(16) . . ?
C3 C2 C1 121.34(15) . . ?
N1 C2 C1 116.61(15) . . ?
C2 C3 C4 120.48(16) . . ?
C2 C3 H3 119.8 . . ?
C4 C3 H3 119.8 . . ?
C9 C4 C5 117.40(16) . . ?
C9 C4 C3 118.01(15) . . ?
C5 C4 C3 124.58(16) . . ?
C6 C5 C4 120.83(17) . . ?
C6 C5 H5 119.6 . . ?
C4 C5 H5 119.6 . . ?
C5 C6 C7 120.37(17) . . ?
C5 C6 H6 119.8 . . ?
C7 C6 H6 119.8 . . ?
O3 C7 C8 122.24(17) . . ?
O3 C7 C6 117.33(17) . . ?
C8 C7 C6 120.43(16) . . ?
C9 C8 C7 118.17(16) . . ?
C9 C8 H8 120.9 . . ?
C7 C8 H8 120.9 . . ?
C8 C9 O1 116.66(15) . . ?
C8 C9 C4 122.80(16) . . ?
O1 C9 C4 120.53(15) . . ?
N1 C10 N2 116.81(14) . . ?
N1 C10 S1 124.03(12) . . ?
N2 C10 S1 119.10(12) . . ?
O4 C11 N2 121.75(17) . . ?
O4 C11 C12 123.26(18) . . ?
N2 C11 C12 114.98(17) . . ?
C11 C12 H12A 109.5 . . ?
C11 C12 H12B 109.5 . . ?
H12A C12 H12B 109.5 . . ?
C11 C12 H12C 109.5 . . ?
H12A C12 H12C 109.5 . . ?
H12B C12 H12C 109.5 . . ?
N1 C13 H13A 109.5 . . ?
N1 C13 H13B 109.5 . . ?
H13A C13 H13B 109.5 . . ?
N1 C13 H13C 109.5 . . ?
H13A C13 H13C 109.5 . . ?
H13B C13 H13C 109.5 . . ?

loop_
_geom_bond_atom_site_label_1
_geom_bond_atom_site_label_2
_geom_bond_distance
_geom_bond_site_symmetry_2
_geom_bond_publ_flag
S1 C10 1.6635(16) . ?
O1 C1 1.362(2) . ?
O1 C9 1.380(2) . ?
O2 C1 1.212(2) . ?
O3 C7 1.345(2) . ?
O3 H3O 0.8200 . ?
O4 C11 1.224(2) . ?
O5 H5A 0.78(3) . ?
O5 H5B 0.80(3) . ?
N1 C10 1.334(2) . ?
N1 C2 1.430(2) . ?
N1 C13 1.465(2) . ?
N2 C11 1.367(2) . ?
N2 C10 1.398(2) . ?
N2 H2N 0.89(2) . ?
C1 C2 1.450(3) . ?
C2 C3 1.344(2) . ?
C3 C4 1.425(2) . ?
C3 H3 0.9300 . ?
C4 C9 1.394(2) . ?
C4 C5 1.408(2) . ?
C5 C6 1.362(3) . ?
C5 H5 0.9300 . ?
C6 C7 1.395(3) . ?
C6 H6 0.9300 . ?
C7 C8 1.392(3) . ?
C8 C9 1.376(2) . ?
C8 H8 0.9300 . ?
C11 C12 1.495(3) . ?
C12 H12A 0.9600 . ?
C12 H12B 0.9600 . ?
C12 H12C 0.9600 . ?
C13 H13A 0.9600 . ?
C13 H13B 0.9600 . ?
C13 H13C 0.9600 . ?

loop_
_cod_related_entry_id
_cod_related_entry_database
_cod_related_entry_code
1 ChemSpider 30653280
